data_7124955
loop_
_publ_author_name
'Gao, Chao-Ying'
'Tian, Hong-Rui'
'Ai, Jing'
'Li, Lei-Jiao'
'Dang, Song'
'Lan, Ya-Qian'
'Sun, Zhong-Ming'

_publ_section_title
;
 A microporous Cu-MOF with optimized open metal sites and pore spaces for
 high gas storage and active chemical fixation of CO2.
;
_journal_issue 74
_journal_name_full 'Chemical communications (Cambridge, England)'
_journal_page_first 11147
_journal_page_last 11150
_journal_paper_doi 10.1039/c6cc05845k
_journal_volume 52
_journal_year 2016
_chemical_formula_sum 'C18 H12 Cu2 N0 O10 Si'
_chemical_formula_weight 543.45
_space_group_crystal_system hexagonal
_space_group_IT_number 194
_space_group_name_Hall '-P 6c 2c'
_space_group_name_H-M_alt 'P 63/m m c'
_atom_sites_solution_hydrogens geom
_audit_creation_method SHELXL-2014/7
_audit_update_record
;
2016-08-13 deposited with the CCDC.
2016-08-15 downloaded from the CCDC.
;
_cell_angle_alpha 90
_cell_angle_beta 90
_cell_angle_gamma 120
_cell_formula_units_Z 6
_cell_length_a 18.5185(5)
_cell_length_b 18.5185(5)
_cell_length_c 19.1215(11)
_cell_measurement_reflns_used 3954
_cell_measurement_temperature 173(2)
_cell_measurement_theta_max 21.82
_cell_measurement_theta_min 2.20
_cell_volume 5678.9(4)
_computing_cell_refinement 'Bruker SMART'
_computing_data_collection 'Bruker SMART'
_computing_data_reduction 'Bruker SAINT'
_computing_molecular_graphics 'Bruker SHELXTL'
_computing_publication_material 'Bruker SHELXTL'
_computing_structure_refinement 'SHELXL-2014/7 (Sheldrick, 2014)'
_computing_structure_solution 'Bruker SHELXTL'
_diffrn_ambient_temperature 173(2)
_diffrn_measured_fraction_theta_full 0.999
_diffrn_measured_fraction_theta_max 1.000
_diffrn_measurement_device_type 'CCD area detector'
_diffrn_measurement_method 'phi and omega scans'
_diffrn_radiation_type MoK\a
_diffrn_radiation_wavelength 0.71073
_diffrn_reflns_av_R_equivalents 0.0735
_diffrn_reflns_av_unetI/netI 0.0296
_diffrn_reflns_Laue_measured_fraction_full 0.999
_diffrn_reflns_Laue_measured_fraction_max 1.000
_diffrn_reflns_limit_h_max 20
_diffrn_reflns_limit_h_min -22
_diffrn_reflns_limit_k_max 22
_diffrn_reflns_limit_k_min -22
_diffrn_reflns_limit_l_max 17
_diffrn_reflns_limit_l_min -23
_diffrn_reflns_number 34876
_diffrn_reflns_point_group_measured_fraction_full 0.999
_diffrn_reflns_point_group_measured_fraction_max 1.000
_diffrn_reflns_theta_full 25.242
_diffrn_reflns_theta_max 26.057
_diffrn_reflns_theta_min 1.657
_exptl_absorpt_coefficient_mu 1.184
_exptl_absorpt_correction_T_max 0.7453
_exptl_absorpt_correction_T_min 0.6686
_exptl_absorpt_correction_type multi-scan
_exptl_crystal_density_diffrn 0.953
_exptl_crystal_description block
_exptl_crystal_F_000 1632
_exptl_crystal_size_max 0.180
_exptl_crystal_size_mid 0.140
_exptl_crystal_size_min 0.120
_refine_diff_density_max 0.385
_refine_diff_density_min -0.289
_refine_diff_density_rms 0.061
_refine_ls_extinction_method none
_refine_ls_goodness_of_fit_ref 0.996
_refine_ls_hydrogen_treatment constr
_refine_ls_matrix_type full
_refine_ls_number_parameters 80
_refine_ls_number_reflns 2125
_refine_ls_number_restraints 0
_refine_ls_restrained_S_all 0.996
_refine_ls_R_factor_all 0.0561
_refine_ls_R_factor_gt 0.0419
_refine_ls_shift/su_max 0.001
_refine_ls_shift/su_mean 0.000
_refine_ls_structure_factor_coef Fsqd
_refine_ls_weighting_details 'w=1/[\s^2^(Fo^2^)+(0.0526P)^2^+11.7071P] where P=(Fo^2^+2Fc^2^)/3'
_refine_ls_weighting_scheme calc
_refine_ls_wR_factor_gt 0.1199
_refine_ls_wR_factor_ref 0.1278
_reflns_Friedel_coverage 0.000
_reflns_number_gt 1683
_reflns_number_total 2125
_reflns_threshold_expression 'I > 2\s(I)'
_cod_data_source_file c6cc05845k2.cif
_cod_data_source_block shelx
_cod_database_code 7124955
_shelx_shelxl_version_number 2014/7
_shelx_space_group_comment
; 
The symmetry employed for this shelxl refinement is uniquely defined 
by the following loop, which should always be used as a source of 
symmetry information in preference to the above space-group names. 
They are only intended as comments. 
;
_shelx_estimated_absorpt_t_min 0.815
_shelx_estimated_absorpt_t_max 0.871

loop_
_space_group_symop_operation_xyz
'x, y, z'
'-y, x-y, z'
'-x+y, -x, z'
'-x, -y, z+1/2'
'y, -x+y, z+1/2'
'x-y, x, z+1/2'
'y, x, -z'
'x-y, -y, -z'
'-x, -x+y, -z'
'-y, -x, -z+1/2'
'-x+y, y, -z+1/2'
'x, x-y, -z+1/2'
'-x, -y, -z'
'y, -x+y, -z'
'x-y, x, -z'
'x, y, -z-1/2'
'-y, x-y, -z-1/2'
'-x+y, -x, -z-1/2'
'-y, -x, z'
'-x+y, y, z'
'x, x-y, z'
'y, x, z-1/2'
'x-y, -y, z-1/2'
'-x, -x+y, z-1/2'

loop_
_atom_site_label
_atom_site_type_symbol
_atom_site_fract_x
_atom_site_fract_y
_atom_site_fract_z
_atom_site_U_iso_or_equiv
_atom_site_adp_type
_atom_site_occupancy
_atom_site_site_symmetry_order
_atom_site_calc_flag
_atom_site_refinement_flags_posn
_atom_site_refinement_flags_adp
_atom_site_refinement_flags_occupancy
Cu1 Cu 0.47642(2) -0.04716(3) 0.05626(3) 0.0375(2) Uani 1 2 d S T P
Si1 Si 0.26565(13) 0.13282(6) 0.2500 0.0513(5) Uani 1 4 d S T P
O1 O 0.43949(16) 0.02918(14) 0.08988(13) 0.0520(6) Uani 1 1 d . . .
O2 O 0.48069(16) 0.10963(14) -0.00534(14) 0.0542(7) Uani 1 1 d . . .
O3 O 0.43801(17) -0.1240(3) 0.1473(3) 0.1068(18) Uani 1 2 d S T P
C3 C 0.3644(2) 0.1179(2) 0.14211(18) 0.0448(8) Uani 1 1 d . . .
H3 H 0.3469 0.0646 0.1619 0.054 Uiso 1 1 calc R U .
C4 C 0.3360(3) 0.16799(14) 0.1709(3) 0.0437(11) Uani 1 2 d S T P
C5 C 0.1992(4) 0.1828(4) 0.2500 0.0750(18) Uani 1 2 d S T P
H5A H 0.2349 0.2436 0.2500 0.112 Uiso 1 2 calc R U P
H5B H 0.1639 0.1655 0.2082 0.112 Uiso 0.5 1 calc R U P
H5C H 0.1639 0.1655 0.2918 0.112 Uiso 0.5 1 calc R U P
C2 C 0.4179(2) 0.14437(19) 0.08494(18) 0.0427(8) Uani 1 1 d . . .
C6 C 0.4429(3) 0.22143(15) 0.0561(3) 0.0443(11) Uani 1 2 d S T P
H6 H 0.4776 0.2388 0.0159 0.053 Uiso 1 2 calc R U P
C1 C 0.4485(2) 0.0900(2) 0.05402(18) 0.0440(8) Uani 1 1 d . . .

loop_
_atom_site_aniso_label
_atom_site_aniso_U_11
_atom_site_aniso_U_22
_atom_site_aniso_U_33
_atom_site_aniso_U_23
_atom_site_aniso_U_13
_atom_site_aniso_U_12
Cu1 0.0471(3) 0.0210(3) 0.0356(3) -0.0003(2) -0.00015(11) 0.01048(14)
Si1 0.0410(11) 0.0506(9) 0.0592(13) 0.000 0.000 0.0205(6)
O1 0.0664(17) 0.0366(13) 0.0550(15) 0.0011(11) 0.0050(13) 0.0272(12)
O2 0.0757(18) 0.0378(13) 0.0545(15) 0.0004(11) 0.0071(14) 0.0325(13)
O3 0.129(3) 0.113(4) 0.073(3) 0.058(3) 0.0288(15) 0.056(2)
C3 0.0443(19) 0.0364(18) 0.0475(19) -0.0034(15) -0.0119(15) 0.0156(15)
C4 0.036(3) 0.0428(19) 0.050(3) -0.0030(11) -0.006(2) 0.0182(13)
C5 0.053(4) 0.096(5) 0.084(4) 0.000 0.000 0.043(4)
C2 0.0458(19) 0.0324(17) 0.0473(19) -0.0069(15) -0.0093(16) 0.0175(15)
C6 0.045(3) 0.0442(19) 0.044(3) -0.0029(11) -0.006(2) 0.0226(14)
C1 0.054(2) 0.0288(16) 0.0442(19) -0.0070(15) -0.0054(16) 0.0167(15)

loop_
_atom_type_symbol
_atom_type_description
_atom_type_scat_dispersion_real
_atom_type_scat_dispersion_imag
_atom_type_scat_source
C C 0.0033 0.0016 'International Tables Vol C Tables 4.2.6.8 and 6.1.1.4'
H H 0.0000 0.0000 'International Tables Vol C Tables 4.2.6.8 and 6.1.1.4'
Cu Cu 0.3201 1.2651 'International Tables Vol C Tables 4.2.6.8 and 6.1.1.4'
N N 0.0061 0.0033 'International Tables Vol C Tables 4.2.6.8 and 6.1.1.4'
O O 0.0106 0.0060 'International Tables Vol C Tables 4.2.6.8 and 6.1.1.4'
Si Si 0.0817 0.0704 'International Tables Vol C Tables 4.2.6.8 and 6.1.1.4'

loop_
_geom_angle_atom_site_label_1
_geom_angle_atom_site_label_2
_geom_angle_atom_site_label_3
_geom_angle
_geom_angle_site_symmetry_1
_geom_angle_site_symmetry_3
O2 Cu1 O2 88.99(15) 13_655 8
O2 Cu1 O1 89.16(11) 13_655 20_655
O2 Cu1 O1 168.31(10) 8 20_655
O2 Cu1 O1 168.32(10) 13_655 .
O2 Cu1 O1 89.16(11) 8 .
O1 Cu1 O1 90.32(15) 20_655 .
O2 Cu1 O3 96.34(14) 13_655 .
O2 Cu1 O3 96.34(14) 8 .
O1 Cu1 O3 95.33(14) 20_655 .
O1 Cu1 O3 95.33(14) . .
O2 Cu1 Cu1 83.54(8) 13_655 13_655
O2 Cu1 Cu1 83.54(8) 8 13_655
O1 Cu1 Cu1 84.78(7) 20_655 13_655
O1 Cu1 Cu1 84.79(7) . 13_655
O3 Cu1 Cu1 179.84(15) . 13_655
C5 Si1 C5 110.6(4) . 21
C5 Si1 C4 109.88(13) . .
C5 Si1 C4 109.88(13) 21 .
C5 Si1 C4 109.88(13) . 16_556
C5 Si1 C4 109.88(13) 21 16_556
C4 Si1 C4 106.6(3) . 16_556
C1 O1 Cu1 122.0(2) . .
C1 O2 Cu1 123.8(2) . 13_655
C4 C3 C2 121.2(3) . .
C4 C3 H3 119.4 . .
C2 C3 H3 119.4 . .
C3 C4 C3 118.1(5) 21 .
C3 C4 Si1 120.9(2) 21 .
C3 C4 Si1 120.9(2) . .
Si1 C5 H5A 109.5 . .
Si1 C5 H5B 109.5 . .
H5A C5 H5B 109.5 . .
Si1 C5 H5C 109.5 . .
H5A C5 H5C 109.5 . .
H5B C5 H5C 109.5 . .
C6 C2 C3 119.4(3) . .
C6 C2 C1 119.6(3) . .
C3 C2 C1 121.0(3) . .
C2 C6 C2 120.6(5) 21 .
C2 C6 H6 119.7 21 .
C2 C6 H6 119.7 . .
O2 C1 O1 125.9(3) . .
O2 C1 C2 116.7(3) . .
O1 C1 C2 117.4(3) . .

loop_
_geom_bond_atom_site_label_1
_geom_bond_atom_site_label_2
_geom_bond_distance
_geom_bond_site_symmetry_2
Cu1 O2 1.959(2) 13_655
Cu1 O2 1.959(2) 8
Cu1 O1 1.961(2) 20_655
Cu1 O1 1.961(2) .
Cu1 O3 2.133(4) .
Cu1 Cu1 2.6301(10) 13_655
Si1 C5 1.874(6) .
Si1 C5 1.874(6) 21
Si1 C4 1.887(5) .
Si1 C4 1.887(5) 16_556
O1 C1 1.257(4) .
O2 C1 1.249(4) .
O2 Cu1 1.959(2) 13_655
C3 C4 1.387(4) .
C3 C2 1.390(5) .
C3 H3 0.9500 .
C4 C3 1.387(4) 21
C5 H5A 0.9800 .
C5 H5B 0.9800 .
C5 H5C 0.9800 .
C2 C6 1.377(4) .
C2 C1 1.501(5) .
C6 C2 1.377(4) 21
C6 H6 0.9500 .

loop_
_geom_torsion_atom_site_label_1
_geom_torsion_atom_site_label_2
_geom_torsion_atom_site_label_3
_geom_torsion_atom_site_label_4
_geom_torsion
_geom_torsion_site_symmetry_1
_geom_torsion_site_symmetry_4
C2 C3 C4 C3 -1.8(6) . 21
C2 C3 C4 Si1 -178.3(3) . .
C5 Si1 C4 C3 30.8(4) . 21
C5 Si1 C4 C3 152.7(4) 21 21
C4 Si1 C4 C3 -88.2(3) 16_556 21
C5 Si1 C4 C3 -152.7(4) . .
C5 Si1 C4 C3 -30.8(4) 21 .
C4 Si1 C4 C3 88.2(3) 16_556 .
C4 C3 C2 C6 -0.3(5) . .
C4 C3 C2 C1 180.0(3) . .
C3 C2 C6 C2 2.5(7) . 21
C1 C2 C6 C2 -177.8(3) . 21
Cu1 O2 C1 O1 0.8(5) 13_655 .
Cu1 O2 C1 C2 -179.2(2) 13_655 .
Cu1 O1 C1 O2 0.0(5) . .
Cu1 O1 C1 C2 180.0(2) . .
C6 C2 C1 O2 -14.9(5) . .
C3 C2 C1 O2 164.8(3) . .
C6 C2 C1 O1 165.1(4) . .
C3 C2 C1 O1 -15.2(5) . .
